data_4088527
loop_
_publ_author_name
'Logan, Jessamyn R.'
'Piers, Warren E.'
'Borau-Garcia, Javier'
'Spasyuk, Denis M.'

_publ_section_title
;
 Ligand Attachment Chemistry in the Preparation of PCsp3P and PCsp2P
 Complexes of Rhodium
;
_journal_issue 9
_journal_name_full Organometallics
_journal_page_first 1279
_journal_paper_doi 10.1021/acs.organomet.6b00155
_journal_volume 35
_journal_year 2016
_chemical_formula_moiety 'C52 H76 F6 O6 P4 Rh2 S2'
_chemical_formula_sum 'C52 H76 F6 O6 P4 Rh2 S2'
_chemical_formula_weight 1304.95
_space_group_IT_number 14
_space_group_name_Hall '-P 2ybc'
_space_group_name_H-M_alt 'P 1 21/c 1'
_symmetry_cell_setting monoclinic
_symmetry_space_group_name_Hall '-P 2ybc'
_symmetry_space_group_name_H-M 'P 1 21/c 1'
_atom_sites_solution_hydrogens geom
_atom_sites_solution_primary direct
_atom_sites_solution_secondary difmap
_audit_creation_method SHELXL-97
_cell_angle_alpha 90.00
_cell_angle_beta 134.9250(10)
_cell_angle_gamma 90.00
_cell_formula_units_Z 2
_cell_length_a 12.3021(4)
_cell_length_b 12.5264(3)
_cell_length_c 26.0389(7)
_cell_measurement_reflns_used 19805
_cell_measurement_temperature 173(2)
_cell_measurement_theta_max 26.00
_cell_measurement_theta_min 2.21
_cell_volume 2841.06(15)
_computing_structure_refinement 'SHELXL-97 (Sheldrick, 1997)'
_diffrn_ambient_temperature 173(2)
_diffrn_measured_fraction_theta_full 0.998
_diffrn_measured_fraction_theta_max 0.998
_diffrn_measurement_device_type 'Nonius KappaCCD'
_diffrn_measurement_method ' \w and \f '
_diffrn_radiation_monochromator graphite
_diffrn_radiation_source 'fine-focus sealed tube'
_diffrn_radiation_type MoK\a
_diffrn_radiation_wavelength 0.71073
_diffrn_reflns_av_R_equivalents 0.0779
_diffrn_reflns_av_sigmaI/netI 0.0541
_diffrn_reflns_limit_h_max 15
_diffrn_reflns_limit_h_min -15
_diffrn_reflns_limit_k_max 15
_diffrn_reflns_limit_k_min -15
_diffrn_reflns_limit_l_max 32
_diffrn_reflns_limit_l_min -32
_diffrn_reflns_number 19805
_diffrn_reflns_theta_full 26.00
_diffrn_reflns_theta_max 26.00
_diffrn_reflns_theta_min 2.21
_exptl_absorpt_coefficient_mu 0.833
_exptl_absorpt_correction_T_max 0.9754
_exptl_absorpt_correction_T_min 0.9674
_exptl_absorpt_correction_type multi-scan
_exptl_absorpt_process_details 'SORTAV: (Blessing, 1997)'
_exptl_crystal_colour Colourless
_exptl_crystal_density_diffrn 1.525
_exptl_crystal_density_method 'not measured'
_exptl_crystal_description Block
_exptl_crystal_F_000 1344
_exptl_crystal_size_max 0.04
_exptl_crystal_size_mid 0.04
_exptl_crystal_size_min 0.03
_refine_diff_density_max 0.647
_refine_diff_density_min -0.426
_refine_diff_density_rms 0.096
_refine_ls_extinction_method none
_refine_ls_goodness_of_fit_ref 1.109
_refine_ls_hydrogen_treatment mixed
_refine_ls_matrix_type full
_refine_ls_number_parameters 333
_refine_ls_number_reflns 5569
_refine_ls_number_restraints 0
_refine_ls_restrained_S_all 1.109
_refine_ls_R_factor_all 0.0755
_refine_ls_R_factor_gt 0.0548
_refine_ls_shift/su_max 0.000
_refine_ls_shift/su_mean 0.000
_refine_ls_structure_factor_coef Fsqd
_refine_ls_weighting_details 'calc w=1/[\s^2^(Fo^2^)+(0.0164P)^2^+9.7810P] where P=(Fo^2^+2Fc^2^)/3'
_refine_ls_weighting_scheme calc
_refine_ls_wR_factor_gt 0.0986
_refine_ls_wR_factor_ref 0.1073
_reflns_number_gt 4439
_reflns_number_total 5569
_reflns_threshold_expression >2sigma(I)
_cod_data_source_file om6b00155_si_002.cif
_cod_data_source_block 2_trans
_cod_depositor_comments
;
The following automatic conversions were performed:

data item '_exptl_absorpt_correction_type' value 'Multi-scan' was
changed to 'multi-scan' in accordance with the
/home/saulius/struct/COD-crude-data/automatic-downloads/DataCite-retrospective/ACS/depositions/lib/dictionaries/cif_core.dic
dictionary named 'cif_core.dic' version 2.4.2 last updated on
2011-04-26.

data item '_symmetry_cell_setting' value 'Monoclinic' was changed to
'monoclinic' in accordance with the
/home/saulius/struct/COD-crude-data/automatic-downloads/DataCite-retrospective/ACS/depositions/lib/dictionaries/cif_core.dic
dictionary named 'cif_core.dic' version 2.4.2 last updated on
2011-04-26.

Automatic conversion script
Id: cif_fix_values 6909 2019-04-08 15:41:33Z antanas 
;
_cod_original_cell_volume 2841.06(14)
_cod_original_sg_symbol_H-M 'P 21/c'
_cod_database_code 4088527

loop_
_symmetry_equiv_pos_as_xyz
'x, y, z'
'-x, y+1/2, -z+1/2'
'-x, -y, -z'
'x, -y-1/2, z-1/2'

loop_
_atom_site_label
_atom_site_type_symbol
_atom_site_fract_x
_atom_site_fract_y
_atom_site_fract_z
_atom_site_U_iso_or_equiv
_atom_site_adp_type
_atom_site_occupancy
_atom_site_symmetry_multiplicity
_atom_site_calc_flag
_atom_site_refinement_flags
C1 C 0.2759(6) 0.1670(4) 0.2777(3) 0.0296(11) Uani 1 1 d .
C2 C 0.3223(6) 0.2808(4) 0.2829(3) 0.0354(12) Uani 1 1 d .
C3 C 0.4699(6) 0.3149(4) 0.3431(3) 0.0360(12) Uani 1 1 d .
C4 C 0.5153(7) 0.4176(4) 0.3437(3) 0.0506(14) Uani 1 1 d .
H4 H 0.6174 0.4406 0.3843 0.061 Uiso 1 1 calc R
C5 C 0.4149(8) 0.4849(5) 0.2868(4) 0.0583(17) Uani 1 1 d .
H5 H 0.4485 0.5535 0.2873 0.070 Uiso 1 1 calc R
C6 C 0.2659(8) 0.4547(4) 0.2289(4) 0.0562(16) Uani 1 1 d .
H6 H 0.1949 0.5030 0.1902 0.067 Uiso 1 1 calc R
C7 C 0.2201(7) 0.3536(4) 0.2275(3) 0.0451(13) Uani 1 1 d .
H7 H 0.1162 0.3331 0.1877 0.054 Uiso 1 1 calc R
C8 C 0.2288(5) 0.1066(4) 0.2138(2) 0.0301(11) Uani 1 1 d .
C9 C 0.1933(5) -0.0020(4) 0.2078(3) 0.0330(11) Uani 1 1 d .
C10 C 0.1392(6) -0.0599(4) 0.1482(3) 0.0424(13) Uani 1 1 d .
H10 H 0.1119 -0.1327 0.1435 0.051 Uiso 1 1 calc R
C11 C 0.1245(6) -0.0133(5) 0.0957(3) 0.0442(14) Uani 1 1 d .
H11 H 0.0839 -0.0527 0.0541 0.053 Uiso 1 1 calc R
C12 C 0.1684(6) 0.0896(5) 0.1040(3) 0.0465(14) Uani 1 1 d .
H12 H 0.1637 0.1206 0.0692 0.056 Uiso 1 1 calc R
C13 C 0.2200(6) 0.1503(4) 0.1620(3) 0.0390(12) Uani 1 1 d .
H13 H 0.2497 0.2224 0.1664 0.047 Uiso 1 1 calc R
C14 C 0.6381(6) 0.2936(5) 0.4943(3) 0.0460(14) Uani 1 1 d .
H14 H 0.6719 0.2384 0.5309 0.055 Uiso 1 1 calc R
C15 C 0.4984(7) 0.3469(5) 0.4707(3) 0.0547(16) Uani 1 1 d .
H15A H 0.4152 0.2947 0.4461 0.082 Uiso 1 1 calc R
H15B H 0.4654 0.4056 0.4374 0.082 Uiso 1 1 calc R
H15C H 0.5241 0.3751 0.5133 0.082 Uiso 1 1 calc R
C16 C 0.7687(9) 0.3732(6) 0.5337(4) 0.087(3) Uani 1 1 d .
H16A H 0.8590 0.3377 0.5493 0.130 Uiso 1 1 calc R
H16B H 0.7936 0.4009 0.5762 0.130 Uiso 1 1 calc R
H16C H 0.7377 0.4323 0.5010 0.130 Uiso 1 1 calc R
C17 C 0.7600(6) 0.2117(5) 0.4365(3) 0.0448(14) Uani 1 1 d .
H17 H 0.8012 0.2859 0.4468 0.054 Uiso 1 1 calc R
C18 C 0.8848(7) 0.1456(6) 0.5019(4) 0.075(2) Uani 1 1 d .
H18A H 0.9074 0.1726 0.5439 0.113 Uiso 1 1 calc R
H18B H 0.9775 0.1500 0.5115 0.113 Uiso 1 1 calc R
H18C H 0.8512 0.0711 0.4929 0.113 Uiso 1 1 calc R
C19 C 0.7223(8) 0.1737(6) 0.3702(4) 0.072(2) Uani 1 1 d .
H19A H 0.6412 0.2187 0.3286 0.108 Uiso 1 1 calc R
H19B H 0.6870 0.0995 0.3598 0.108 Uiso 1 1 calc R
H19C H 0.8142 0.1784 0.3793 0.108 Uiso 1 1 calc R
C20 C 0.3226(7) -0.1896(4) 0.2978(3) 0.0446(14) Uani 1 1 d .
H20 H 0.2445 -0.2272 0.2501 0.053 Uiso 1 1 calc R
C21 C 0.3456(7) -0.2539(4) 0.3546(3) 0.0549(16) Uani 1 1 d .
H21A H 0.2483 -0.2580 0.3409 0.082 Uiso 1 1 calc R
H21B H 0.4230 -0.2188 0.4019 0.082 Uiso 1 1 calc R
H21C H 0.3802 -0.3260 0.3574 0.082 Uiso 1 1 calc R
C22 C 0.4718(7) -0.1820(5) 0.3168(3) 0.0557(16) Uani 1 1 d .
H22A H 0.4536 -0.1412 0.2792 0.084 Uiso 1 1 calc R
H22B H 0.5072 -0.2539 0.3198 0.084 Uiso 1 1 calc R
H22C H 0.5502 -0.1460 0.3637 0.084 Uiso 1 1 calc R
C23 C 0.0664(6) -0.0787(4) 0.2616(3) 0.0401(12) Uani 1 1 d .
H23 H 0.0928 -0.1090 0.3048 0.048 Uiso 1 1 calc R
C24 C -0.0165(6) 0.0257(5) 0.2433(3) 0.0499(14) Uani 1 1 d .
H24A H 0.0526 0.0757 0.2838 0.075 Uiso 1 1 calc R
H24B H -0.1070 0.0129 0.2347 0.075 Uiso 1 1 calc R
H24C H -0.0488 0.0563 0.1996 0.075 Uiso 1 1 calc R
C25 C -0.0396(7) -0.1580(5) 0.2000(3) 0.0627(18) Uani 1 1 d .
H25A H 0.0152 -0.2253 0.2128 0.094 Uiso 1 1 calc R
H25B H -0.0728 -0.1290 0.1558 0.094 Uiso 1 1 calc R
H25C H -0.1296 -0.1708 0.1917 0.094 Uiso 1 1 calc R
C26 C 0.1854(7) 0.1461(5) 0.4561(3) 0.0472(14) Uani 1 1 d .
F1 F 0.2456(4) 0.2427(3) 0.4774(2) 0.0663(10) Uani 1 1 d .
F2 F 0.0464(4) 0.1547(3) 0.3898(2) 0.0704(11) Uani 1 1 d .
F3 F 0.1721(4) 0.1143(3) 0.4996(2) 0.0711(11) Uani 1 1 d .
O1 O 0.3221(4) 0.1137(3) 0.41750(18) 0.0366(8) Uani 1 1 d .
O2 O 0.4395(4) 0.0450(3) 0.53382(18) 0.0394(8) Uani 1 1 d .
O3 O 0.2136(5) -0.0399(3) 0.4242(2) 0.0511(10) Uani 1 1 d .
P1 P 0.58476(15) 0.22076(10) 0.41731(7) 0.0333(3) Uani 1 1 d .
P2 P 0.24885(15) -0.05554(10) 0.28829(7) 0.0322(3) Uani 1 1 d .
Rh1 Rh 0.42377(4) 0.07577(3) 0.37072(2) 0.02788(11) Uani 1 1 d .
S1 S 0.30298(14) 0.05389(10) 0.45773(7) 0.0332(3) Uani 1 1 d .
H1 H 0.191(6) 0.169(4) 0.270(3) 0.035(14) Uiso 1 1 d .
H2 H 0.484(6) 0.057(4) 0.348(3) 0.047(15) Uiso 1 1 d .

loop_
_atom_site_aniso_label
_atom_site_aniso_U_11
_atom_site_aniso_U_22
_atom_site_aniso_U_33
_atom_site_aniso_U_23
_atom_site_aniso_U_13
_atom_site_aniso_U_12
C1 0.029(3) 0.034(3) 0.025(2) 0.003(2) 0.019(2) 0.000(2)
C2 0.044(3) 0.035(3) 0.037(3) 0.005(2) 0.032(3) 0.005(2)
C3 0.043(3) 0.036(3) 0.039(3) -0.006(2) 0.032(3) -0.008(2)
C4 0.054(3) 0.040(3) 0.063(4) -0.001(3) 0.044(3) -0.011(3)
C5 0.083(5) 0.032(3) 0.073(5) 0.003(3) 0.060(4) -0.005(3)
C6 0.077(5) 0.037(3) 0.065(4) 0.017(3) 0.054(4) 0.014(3)
C7 0.049(3) 0.045(3) 0.045(3) 0.003(3) 0.034(3) 0.000(3)
C8 0.024(2) 0.041(3) 0.024(2) 0.004(2) 0.017(2) 0.004(2)
C9 0.032(3) 0.038(3) 0.028(3) 0.003(2) 0.020(2) 0.005(2)
C10 0.045(3) 0.048(3) 0.034(3) -0.004(2) 0.027(3) 0.003(3)
C11 0.042(3) 0.059(4) 0.028(3) -0.001(3) 0.024(3) 0.009(3)
C12 0.050(3) 0.062(4) 0.031(3) 0.008(3) 0.030(3) 0.008(3)
C13 0.041(3) 0.041(3) 0.038(3) 0.007(2) 0.029(3) 0.005(2)
C14 0.051(3) 0.051(3) 0.037(3) -0.009(3) 0.031(3) -0.014(3)
C15 0.071(4) 0.045(3) 0.064(4) -0.007(3) 0.053(4) -0.005(3)
C16 0.084(5) 0.098(6) 0.074(5) -0.048(5) 0.055(5) -0.044(5)
C17 0.040(3) 0.048(3) 0.057(4) -0.001(3) 0.038(3) -0.010(3)
C18 0.050(4) 0.098(6) 0.087(5) 0.029(5) 0.052(4) 0.015(4)
C19 0.081(5) 0.089(5) 0.089(5) -0.011(4) 0.075(5) -0.006(4)
C20 0.055(4) 0.034(3) 0.039(3) -0.001(2) 0.031(3) 0.002(3)
C21 0.071(4) 0.038(3) 0.052(4) 0.000(3) 0.042(4) -0.002(3)
C22 0.061(4) 0.048(3) 0.059(4) 0.004(3) 0.043(4) 0.014(3)
C23 0.041(3) 0.041(3) 0.040(3) -0.006(2) 0.029(3) -0.011(3)
C24 0.039(3) 0.064(4) 0.043(3) 0.002(3) 0.027(3) 0.000(3)
C25 0.052(4) 0.073(4) 0.058(4) -0.023(3) 0.037(4) -0.029(3)
C26 0.049(4) 0.051(4) 0.046(3) 0.004(3) 0.036(3) 0.006(3)
F1 0.078(3) 0.049(2) 0.090(3) -0.0052(19) 0.066(2) 0.0089(19)
F2 0.041(2) 0.096(3) 0.063(2) 0.014(2) 0.033(2) 0.021(2)
F3 0.087(3) 0.090(3) 0.086(3) 0.022(2) 0.078(3) 0.024(2)
O1 0.045(2) 0.0400(19) 0.039(2) 0.0021(16) 0.0345(19) 0.0024(16)
O2 0.039(2) 0.042(2) 0.0323(19) 0.0058(16) 0.0237(17) 0.0077(17)
O3 0.057(2) 0.052(2) 0.048(2) -0.0071(19) 0.038(2) -0.013(2)
P1 0.0323(7) 0.0364(7) 0.0333(7) -0.0044(6) 0.0239(6) -0.0054(6)
P2 0.0357(7) 0.0320(7) 0.0279(6) -0.0019(5) 0.0222(6) -0.0027(6)
Rh1 0.0286(2) 0.0309(2) 0.02488(19) -0.00039(17) 0.01910(17) -0.00113(17)
S1 0.0341(6) 0.0377(7) 0.0305(6) 0.0023(5) 0.0238(6) 0.0034(5)

loop_
_atom_type_symbol
_atom_type_description
_atom_type_scat_dispersion_real
_atom_type_scat_dispersion_imag
_atom_type_scat_source
C C 0.0033 0.0016 'International Tables Vol C Tables 4.2.6.8 and 6.1.1.4'
H H 0.0000 0.0000 'International Tables Vol C Tables 4.2.6.8 and 6.1.1.4'
F F 0.0171 0.0103 'International Tables Vol C Tables 4.2.6.8 and 6.1.1.4'
O O 0.0106 0.0060 'International Tables Vol C Tables 4.2.6.8 and 6.1.1.4'
P P 0.1023 0.0942 'International Tables Vol C Tables 4.2.6.8 and 6.1.1.4'
Rh Rh -1.1178 0.9187 'International Tables Vol C Tables 4.2.6.8 and 6.1.1.4'
S S 0.1246 0.1234 'International Tables Vol C Tables 4.2.6.8 and 6.1.1.4'

loop_
_geom_angle_atom_site_label_1
_geom_angle_atom_site_label_2
_geom_angle_atom_site_label_3
_geom_angle
_geom_angle_site_symmetry_1
_geom_angle_site_symmetry_3
C2 C1 C8 113.4(4) . .
C2 C1 Rh1 117.0(3) . .
C8 C1 Rh1 110.3(3) . .
C2 C1 H1 108(3) . .
C8 C1 H1 107(3) . .
Rh1 C1 H1 101(3) . .
C3 C2 C7 118.4(5) . .
C3 C2 C1 120.3(4) . .
C7 C2 C1 121.3(5) . .
C2 C3 C4 119.3(5) . .
C2 C3 P1 114.8(4) . .
C4 C3 P1 125.8(4) . .
C5 C4 C3 120.7(6) . .
C5 C4 H4 119.6 . .
C3 C4 H4 119.6 . .
C4 C5 C6 120.5(5) . .
C4 C5 H5 119.7 . .
C6 C5 H5 119.7 . .
C5 C6 C7 119.3(6) . .
C5 C6 H6 120.4 . .
C7 C6 H6 120.4 . .
C6 C7 C2 121.5(6) . .
C6 C7 H7 119.3 . .
C2 C7 H7 119.3 . .
C13 C8 C9 117.9(4) . .
C13 C8 C1 125.1(4) . .
C9 C8 C1 116.9(4) . .
C10 C9 C8 119.9(5) . .
C10 C9 P2 126.3(4) . .
C8 C9 P2 113.3(4) . .
C11 C10 C9 120.8(5) . .
C11 C10 H10 119.6 . .
C9 C10 H10 119.6 . .
C12 C11 C10 119.2(5) . .
C12 C11 H11 120.4 . .
C10 C11 H11 120.4 . .
C11 C12 C13 121.4(5) . .
C11 C12 H12 119.3 . .
C13 C12 H12 119.3 . .
C12 C13 C8 120.4(5) . .
C12 C13 H13 119.8 . .
C8 C13 H13 119.8 . .
C15 C14 C16 110.0(5) . .
C15 C14 P1 110.2(4) . .
C16 C14 P1 116.8(4) . .
C15 C14 H14 106.4 . .
C16 C14 H14 106.4 . .
P1 C14 H14 106.4 . .
C14 C15 H15A 109.5 . .
C14 C15 H15B 109.5 . .
H15A C15 H15B 109.5 . .
C14 C15 H15C 109.5 . .
H15A C15 H15C 109.5 . .
H15B C15 H15C 109.5 . .
C14 C16 H16A 109.5 . .
C14 C16 H16B 109.5 . .
H16A C16 H16B 109.5 . .
C14 C16 H16C 109.5 . .
H16A C16 H16C 109.5 . .
H16B C16 H16C 109.5 . .
C18 C17 C19 111.4(6) . .
C18 C17 P1 113.9(4) . .
C19 C17 P1 110.7(4) . .
C18 C17 H17 106.8 . .
C19 C17 H17 106.8 . .
P1 C17 H17 106.8 . .
C17 C18 H18A 109.5 . .
C17 C18 H18B 109.5 . .
H18A C18 H18B 109.5 . .
C17 C18 H18C 109.5 . .
H18A C18 H18C 109.5 . .
H18B C18 H18C 109.5 . .
C17 C19 H19A 109.5 . .
C17 C19 H19B 109.5 . .
H19A C19 H19B 109.5 . .
C17 C19 H19C 109.5 . .
H19A C19 H19C 109.5 . .
H19B C19 H19C 109.5 . .
C21 C20 C22 111.1(5) . .
C21 C20 P2 110.4(4) . .
C22 C20 P2 110.6(4) . .
C21 C20 H20 108.2 . .
C22 C20 H20 108.2 . .
P2 C20 H20 108.2 . .
C20 C21 H21A 109.5 . .
C20 C21 H21B 109.5 . .
H21A C21 H21B 109.5 . .
C20 C21 H21C 109.5 . .
H21A C21 H21C 109.5 . .
H21B C21 H21C 109.5 . .
C20 C22 H22A 109.5 . .
C20 C22 H22B 109.5 . .
H22A C22 H22B 109.5 . .
C20 C22 H22C 109.5 . .
H22A C22 H22C 109.5 . .
H22B C22 H22C 109.5 . .
C24 C23 C25 110.4(5) . .
C24 C23 P2 110.7(4) . .
C25 C23 P2 114.1(4) . .
C24 C23 H23 107.1 . .
C25 C23 H23 107.1 . .
P2 C23 H23 107.1 . .
C23 C24 H24A 109.5 . .
C23 C24 H24B 109.5 . .
H24A C24 H24B 109.5 . .
C23 C24 H24C 109.5 . .
H24A C24 H24C 109.5 . .
H24B C24 H24C 109.5 . .
C23 C25 H25A 109.5 . .
C23 C25 H25B 109.5 . .
H25A C25 H25B 109.5 . .
C23 C25 H25C 109.5 . .
H25A C25 H25C 109.5 . .
H25B C25 H25C 109.5 . .
F3 C26 F1 106.8(5) . .
F3 C26 F2 108.5(5) . .
F1 C26 F2 107.4(5) . .
F3 C26 S1 111.5(4) . .
F1 C26 S1 111.7(4) . .
F2 C26 S1 110.8(4) . .
S1 O1 Rh1 134.5(2) . .
S1 O2 Rh1 141.8(2) . 3_656
C3 P1 C17 102.2(2) . .
C3 P1 C14 104.4(2) . .
C17 P1 C14 106.6(3) . .
C3 P1 Rh1 102.67(17) . .
C17 P1 Rh1 120.06(19) . .
C14 P1 Rh1 118.34(18) . .
C9 P2 C20 103.9(2) . .
C9 P2 C23 104.9(2) . .
C20 P2 C23 105.1(3) . .
C9 P2 Rh1 98.81(17) . .
C20 P2 Rh1 118.28(19) . .
C23 P2 Rh1 123.00(17) . .
C1 Rh1 P1 84.21(14) . .
C1 Rh1 O2 171.49(16) . 3_656
P1 Rh1 O2 104.27(9) . 3_656
C1 Rh1 P2 80.45(14) . .
P1 Rh1 P2 159.13(5) . .
O2 Rh1 P2 91.49(9) 3_656 .
C1 Rh1 O1 98.47(16) . .
P1 Rh1 O1 98.25(9) . .
O2 Rh1 O1 79.83(12) 3_656 .
P2 Rh1 O1 97.93(9) . .
C1 Rh1 H2 83(2) . .
P1 Rh1 H2 80(2) . .
O2 Rh1 H2 99(2) 3_656 .
P2 Rh1 H2 84(2) . .
O1 Rh1 H2 177(2) . .
O3 S1 O2 115.5(2) . .
O3 S1 O1 116.1(2) . .
O2 S1 O1 114.4(2) . .
O3 S1 C26 104.6(3) . .
O2 S1 C26 102.5(2) . .
O1 S1 C26 100.8(2) . .

loop_
_geom_bond_atom_site_label_1
_geom_bond_atom_site_label_2
_geom_bond_distance
_geom_bond_site_symmetry_2
C1 C2 1.507(7) .
C1 C8 1.521(6) .
C1 Rh1 2.064(5) .
C1 H1 0.92(5) .
C2 C3 1.384(7) .
C2 C7 1.390(7) .
C3 C4 1.398(7) .
C3 P1 1.807(5) .
C4 C5 1.358(8) .
C4 H4 0.9500 .
C5 C6 1.369(9) .
C5 H5 0.9500 .
C6 C7 1.376(8) .
C6 H6 0.9500 .
C7 H7 0.9500 .
C8 C13 1.388(6) .
C8 C9 1.404(7) .
C9 C10 1.383(7) .
C9 P2 1.814(5) .
C10 C11 1.376(7) .
C10 H10 0.9500 .
C11 C12 1.354(8) .
C11 H11 0.9500 .
C12 C13 1.382(7) .
C12 H12 0.9500 .
C13 H13 0.9500 .
C14 C15 1.511(8) .
C14 C16 1.516(8) .
C14 P1 1.852(5) .
C14 H14 1.0000 .
C15 H15A 0.9800 .
C15 H15B 0.9800 .
C15 H15C 0.9800 .
C16 H16A 0.9800 .
C16 H16B 0.9800 .
C16 H16C 0.9800 .
C17 C18 1.500(8) .
C17 C19 1.512(8) .
C17 P1 1.842(5) .
C17 H17 1.0000 .
C18 H18A 0.9800 .
C18 H18B 0.9800 .
C18 H18C 0.9800 .
C19 H19A 0.9800 .
C19 H19B 0.9800 .
C19 H19C 0.9800 .
C20 C21 1.525(7) .
C20 C22 1.529(8) .
C20 P2 1.840(5) .
C20 H20 1.0000 .
C21 H21A 0.9800 .
C21 H21B 0.9800 .
C21 H21C 0.9800 .
C22 H22A 0.9800 .
C22 H22B 0.9800 .
C22 H22C 0.9800 .
C23 C24 1.513(7) .
C23 C25 1.519(7) .
C23 P2 1.845(5) .
C23 H23 1.0000 .
C24 H24A 0.9800 .
C24 H24B 0.9800 .
C24 H24C 0.9800 .
C25 H25A 0.9800 .
C25 H25B 0.9800 .
C25 H25C 0.9800 .
C26 F3 1.316(6) .
C26 F1 1.320(7) .
C26 F2 1.321(6) .
C26 S1 1.827(6) .
O1 S1 1.436(3) .
O1 Rh1 2.329(3) .
O2 S1 1.435(3) .
O2 Rh1 2.322(3) 3_656
O3 S1 1.413(4) .
P1 Rh1 2.3021(13) .
P2 Rh1 2.3281(13) .
Rh1 O2 2.322(3) 3_656
Rh1 H2 1.25(5) .
